data_4349537
loop_
_publ_author_name
'Kim, Saet Byeol'
'Kim, Jeung Yoon'
'Jeong, Nak Cheon'
'Ok, Kang Min'

_publ_section_title
;
 Anisotropic Li+ ion conductivity in a large single crystal of a Co(iii)
 coordination complex
;
_journal_issue 1
_journal_name_full 'Inorganic Chemistry Frontiers'
_journal_page_first 79
_journal_paper_doi 10.1039/C6QI00314A
_journal_volume 4
_journal_year 2017
_chemical_formula_sum 'C14 H6 Co K N2 O8'
_chemical_formula_weight 428.24
_space_group_IT_number 88
_space_group_name_Hall '-I 4ad'
_space_group_name_H-M_alt 'I 41/a :2'
_symmetry_cell_setting tetragonal
_symmetry_Int_Tables_number 88
_symmetry_space_group_name_Hall '-I 4ad'
_symmetry_space_group_name_H-M 'I 41/a :2'
_atom_sites_solution_primary direct
_atom_sites_solution_secondary difmap
_audit_update_record
;
2016-04-24 deposited with the CCDC.
2016-10-13 downloaded from the CCDC.
;
_cell_angle_alpha 90
_cell_angle_beta 90
_cell_angle_gamma 90
_cell_formula_units_Z 4
_cell_length_a 6.9113(10)
_cell_length_b 6.9113(10)
_cell_length_c 28.4262(14)
_cell_measurement_reflns_used 605
_cell_measurement_temperature 173.0(2)
_cell_measurement_theta_max 25.242
_cell_measurement_theta_min 2.866
_cell_volume 1357.8(3)
_computing_structure_refinement 'SHELXL-97 (Sheldrick, 1997)'
_diffrn_ambient_temperature 173.0(2)
_diffrn_measured_fraction_theta_full 1
_diffrn_measured_fraction_theta_max 0.999
_diffrn_measurement_device_type 'Bruker SMART BREEZE'
_diffrn_measurement_method CCD
_diffrn_radiation_probe x-ray
_diffrn_radiation_type MoK\a
_diffrn_radiation_wavelength 0.71073
_diffrn_reflns_av_R_equivalents 0.1088
_diffrn_reflns_Laue_measured_fraction_full 1
_diffrn_reflns_Laue_measured_fraction_max 0.999
_diffrn_reflns_limit_h_max 9
_diffrn_reflns_limit_h_min -9
_diffrn_reflns_limit_k_max 9
_diffrn_reflns_limit_k_min -8
_diffrn_reflns_limit_l_max 38
_diffrn_reflns_limit_l_min -38
_diffrn_reflns_number 17071
_diffrn_reflns_point_group_measured_fraction_full 1
_diffrn_reflns_point_group_measured_fraction_max 0.999
_diffrn_reflns_theta_full 25.242
_diffrn_reflns_theta_max 28.44
_diffrn_reflns_theta_min 2.866
_exptl_absorpt_coefficient_mu 1.627
_exptl_absorpt_correction_T_max 0.94
_exptl_absorpt_correction_T_min 0.90
_exptl_absorpt_correction_type empirical
_exptl_absorpt_process_details
; 
 SADABS(Blessing, 1995) 
;
_exptl_crystal_colour Violet
_exptl_crystal_density_diffrn 2.095
_exptl_crystal_density_method 'not measured'
_exptl_crystal_description Octahedron
_exptl_crystal_F_000 856.0
_exptl_crystal_size_max 0.106
_exptl_crystal_size_mid 0.046
_exptl_crystal_size_min 0.046
_refine_diff_density_max 0.429
_refine_diff_density_min -1.413
_refine_diff_density_rms 0.121
_refine_ls_extinction_coef 0.0044(11)
_refine_ls_extinction_expression Fc^*^=kFc[1+0.001xFc^2^\l^3^/sin(2\q)]^-1/4^
_refine_ls_extinction_method SHELXL
_refine_ls_goodness_of_fit_ref 0.99
_refine_ls_matrix_type full
_refine_ls_number_constraints 0
_refine_ls_number_parameters 61
_refine_ls_number_reflns 853
_refine_ls_number_restraints 0
_refine_ls_restrained_S_all 0.99
_refine_ls_R_factor_all 0.0659
_refine_ls_R_factor_gt 0.0397
_refine_ls_shift/su_max 0
_refine_ls_shift/su_mean 0
_refine_ls_structure_factor_coef Fsqd
_refine_ls_weighting_details 'w=1/[\s^2^(Fo^2^)+(0.0648P)^2^] where P=(Fo^2^+2Fc^2^)/3'
_refine_ls_weighting_scheme calc
_refine_ls_wR_factor_gt 0.1023
_refine_ls_wR_factor_ref 0.1115
_reflns_number_gt 605
_reflns_number_total 853
_reflns_threshold_expression 'I > 2\s(I)'
_cod_data_source_file c6qi00314a2.cif
_cod_data_source_block KCo
_cod_depositor_comments
;
The following automatic conversions were performed:

data item '_exptl_absorpt_correction_type' value 'EMPIRICAL' was
changed to 'empirical' in accordance with the
/home/saulius/struct/COD-crude-data/automatic-downloads/DataCite-retrospective/RSC/depositions/lib/dictionaries/cif_core.dic
dictionary named 'cif_core.dic' version 2.4.2 last updated on
2011-04-26.

Automatic conversion script
Id: cif_fix_values 6909 2019-04-08 15:41:33Z antanas 
;
_cod_original_cell_volume 1357.8(4)
_cod_original_sg_symbol_H-M 'I 41/a'
_cod_database_code 4349537

loop_
_symmetry_equiv_pos_as_xyz
'x, y, z'
'-x+1/2, -y, z+1/2'
'-y+3/4, x+1/4, z+1/4'
'y+3/4, -x+3/4, z+3/4'
'x+1/2, y+1/2, z+1/2'
'-x+1, -y+1/2, z+1'
'-y+5/4, x+3/4, z+3/4'
'y+5/4, -x+5/4, z+5/4'
'-x, -y, -z'
'x-1/2, y, -z-1/2'
'y-3/4, -x-1/4, -z-1/4'
'-y-3/4, x-3/4, -z-3/4'
'-x+1/2, -y+1/2, -z+1/2'
'x, y+1/2, -z'
'y-1/4, -x+1/4, -z+1/4'
'-y-1/4, x-1/4, -z-1/4'

loop_
_atom_site_label
_atom_site_type_symbol
_atom_site_fract_x
_atom_site_fract_y
_atom_site_fract_z
_atom_site_U_iso_or_equiv
_atom_site_adp_type
_atom_site_occupancy
_atom_site_calc_flag
Co1 Co 0.5 0.75 0.125 0.0147(3) Uani 1 d
K1 K 0 0.25 0.125 0.0354(4) Uani 1 d
O1 O 0.2507(3) 0.6312(3) 0.11710(7) 0.0191(5) Uani 1 d
O2 O 0.0492(3) 0.5269(3) 0.06078(9) 0.0250(6) Uani 1 d
N1 N 0.5 0.75 0.06031(13) 0.0151(7) Uani 1 d
C1 C 0.3428(4) 0.6845(4) 0.03825(11) 0.0157(6) Uani 1 d
C2 C 0.3379(4) 0.6829(4) -0.01031(11) 0.0185(7) Uani 1 d
H2 H 0.2294 0.6382 -0.0263 0.022 Uiso 1 calc
C3 C 0.5 0.75 -0.03485(16) 0.0185(9) Uani 1 d
H3 H 0.5 0.75 -0.0676 0.022 Uiso 1 calc
C4 C 0.1979(4) 0.6092(4) 0.07344(11) 0.0184(7) Uani 1 d

loop_
_atom_site_aniso_label
_atom_site_aniso_U_11
_atom_site_aniso_U_22
_atom_site_aniso_U_33
_atom_site_aniso_U_23
_atom_site_aniso_U_13
_atom_site_aniso_U_12
Co1 0.0161(3) 0.0161(3) 0.0117(4) 0 0 0
K1 0.0377(6) 0.0377(6) 0.0308(9) 0 0 0
O1 0.0187(11) 0.0225(11) 0.0162(11) 0.0030(9) 0.0010(9) -0.0025(9)
O2 0.0200(12) 0.0259(13) 0.0290(13) -0.0009(10) 0.0000(10) -0.0078(9)
N1 0.0164(17) 0.0149(17) 0.0139(17) 0 0 0.0007(14)
C1 0.0159(14) 0.0130(13) 0.0181(15) -0.0008(12) -0.0009(11) -0.0008(11)
C2 0.0199(15) 0.0172(15) 0.0184(16) -0.0013(12) -0.0045(12) 0.0006(11)
C3 0.027(2) 0.014(2) 0.015(2) 0 0 0.0011(17)
C4 0.0191(15) 0.0152(15) 0.0209(16) -0.0008(12) 0.0028(12) 0.0028(12)

loop_
_atom_type_symbol
_atom_type_description
_atom_type_scat_dispersion_real
_atom_type_scat_dispersion_imag
_atom_type_scat_source
C C 0.0033 0.0016 'International Tables Vol C Tables 4.2.6.8 and 6.1.1.4'
H H 0 0 'International Tables Vol C Tables 4.2.6.8 and 6.1.1.4'
N N 0.0061 0.0033 'International Tables Vol C Tables 4.2.6.8 and 6.1.1.4'
O O 0.0106 0.006 'International Tables Vol C Tables 4.2.6.8 and 6.1.1.4'
K K 0.2009 0.2494 'International Tables Vol C Tables 4.2.6.8 and 6.1.1.4'
Co Co 0.3494 0.9721 'International Tables Vol C Tables 4.2.6.8 and 6.1.1.4'

loop_
_geom_angle_atom_site_label_1
_geom_angle_atom_site_label_2
_geom_angle_atom_site_label_3
_geom_angle
_geom_angle_site_symmetry_1
_geom_angle_site_symmetry_3
N1 Co1 N1 180 15_565 .
N1 Co1 O1 96.71(6) 15_565 .
N1 Co1 O1 83.29(6) . .
N1 Co1 O1 96.71(6) 15_565 6_564
N1 Co1 O1 83.29(6) . 6_564
O1 Co1 O1 166.58(12) . 6_564
N1 Co1 O1 83.29(6) 15_565 15_565
N1 Co1 O1 96.71(6) . 15_565
O1 Co1 O1 90.783(14) . 15_565
O1 Co1 O1 90.783(14) 6_564 15_565
N1 Co1 O1 83.29(6) 15_565 12_766
N1 Co1 O1 96.71(6) . 12_766
O1 Co1 O1 90.783(14) . 12_766
O1 Co1 O1 90.783(14) 6_564 12_766
O1 Co1 O1 166.57(12) 15_565 12_766
O2 K1 O2 93.59(10) . 6_454
O2 K1 O2 117.95(6) . 15
O2 K1 O2 117.95(6) 6_454 15
O2 K1 O2 117.95(6) . 12_666
O2 K1 O2 117.95(6) 6_454 12_666
O2 K1 O2 93.59(10) 15 12_666
O2 K1 O1 128.27(6) . 6_454
O2 K1 O1 44.22(6) 6_454 6_454
O2 K1 O1 109.62(6) 15 6_454
O2 K1 O1 76.20(6) 12_666 6_454
O2 K1 O1 44.22(6) . .
O2 K1 O1 128.27(6) 6_454 .
O2 K1 O1 76.20(6) 15 .
O2 K1 O1 109.62(6) 12_666 .
O1 K1 O1 171.85(7) 6_454 .
O2 K1 O1 109.62(6) . 15
O2 K1 O1 76.20(6) 6_454 15
O2 K1 O1 44.22(6) 15 15
O2 K1 O1 128.27(6) 12_666 15
O1 K1 O1 90.289(5) 6_454 15
O1 K1 O1 90.289(5) . 15
O2 K1 O1 76.20(6) . 12_666
O2 K1 O1 109.62(6) 6_454 12_666
O2 K1 O1 128.27(6) 15 12_666
O2 K1 O1 44.22(6) 12_666 12_666
O1 K1 O1 90.289(5) 6_454 12_666
O1 K1 O1 90.290(5) . 12_666
O1 K1 O1 171.85(7) 15 12_666
O2 K1 C4 107.37(7) . 6_454
O2 K1 C4 21.96(7) 6_454 6_454
O2 K1 C4 121.53(7) 15 6_454
O2 K1 C4 96.08(8) 12_666 6_454
O1 K1 C4 23.66(6) 6_454 6_454
O1 K1 C4 148.29(7) . 6_454
O1 K1 C4 87.91(7) 15 6_454
O1 K1 C4 95.84(7) 12_666 6_454
O2 K1 C4 121.53(7) . 15
O2 K1 C4 96.08(8) 6_454 15
O2 K1 C4 21.96(7) 15 15
O2 K1 C4 107.37(7) 12_666 15
O1 K1 C4 95.84(7) 6_454 15
O1 K1 C4 87.91(7) . 15
O1 K1 C4 23.66(6) 15 15
O1 K1 C4 148.29(7) 12_666 15
C4 K1 C4 102.18(5) 6_454 15
O2 K1 C4 96.08(8) . 12_666
O2 K1 C4 121.53(7) 6_454 12_666
O2 K1 C4 107.37(7) 15 12_666
O2 K1 C4 21.96(7) 12_666 12_666
O1 K1 C4 87.91(7) 6_454 12_666
O1 K1 C4 95.84(7) . 12_666
O1 K1 C4 148.29(7) 15 12_666
O1 K1 C4 23.66(6) 12_666 12_666
C4 K1 C4 102.18(5) 6_454 12_666
C4 K1 C4 125.31(11) 15 12_666
O2 K1 C4 21.96(7) . .
O2 K1 C4 107.37(7) 6_454 .
O2 K1 C4 96.08(8) 15 .
O2 K1 C4 121.53(7) 12_666 .
O1 K1 C4 148.28(7) 6_454 .
O1 K1 C4 23.66(6) . .
O1 K1 C4 95.84(7) 15 .
O1 K1 C4 87.91(7) 12_666 .
C4 K1 C4 125.31(11) 6_454 .
C4 K1 C4 102.18(5) 15 .
C4 K1 C4 102.18(5) 12_666 .
C4 O1 Co1 114.36(19) . .
C4 O1 K1 79.44(16) . .
Co1 O1 K1 147.04(10) . .
C4 O2 K1 103.8(2) . .
C1 N1 C1 123.9(4) . 6_564
C1 N1 Co1 118.04(19) . .
C1 N1 Co1 118.04(19) 6_564 .
N1 C1 C2 119.5(3) . .
N1 C1 C4 110.3(3) . .
C2 C1 C4 130.1(3) . .
C1 C2 C3 118.4(3) . .
C2 C3 C2 120.2(4) 6_564 .
O2 C4 O1 124.6(3) . .
O2 C4 C1 121.4(3) . .
O1 C4 C1 113.9(3) . .
O2 C4 K1 54.26(17) . .
O1 C4 K1 76.90(17) . .
C1 C4 K1 149.07(19) . .

loop_
_geom_bond_atom_site_label_1
_geom_bond_atom_site_label_2
_geom_bond_distance
_geom_bond_site_symmetry_2
Co1 N1 1.839(4) 15_565
Co1 N1 1.839(4) .
Co1 O1 1.922(2) .
Co1 O1 1.922(2) 6_564
Co1 O1 1.922(2) 15_565
Co1 O1 1.922(2) 12_766
K1 O2 2.667(2) .
K1 O2 2.667(2) 6_454
K1 O2 2.667(2) 15
K1 O2 2.667(2) 12_666
K1 O1 3.161(2) 6_454
K1 O1 3.161(2) .
K1 O1 3.161(2) 15
K1 O1 3.161(2) 12_666
K1 C4 3.191(3) 6_454
K1 C4 3.191(3) 15
K1 C4 3.191(3) 12_666
K1 C4 3.191(3) .
O1 C4 1.303(4) .
O2 C4 1.229(4) .
N1 C1 1.334(3) .
N1 C1 1.334(3) 6_564
C1 C2 1.381(4) .
C1 C4 1.508(4) .
C2 C3 1.399(4) .
C3 C2 1.399(4) 6_564
